data_4322486
loop_
_publ_author_name
'Tristram Chivers'
'Andrew Downard'
'Masood Parvez'

_publ_section_title
;
 Entrapment of Lithium Salts by the Lithium Amidinate Li[(nBu)C(NtBu)2]
;
_journal_name_full 'Inorganic Chemistry'
_journal_page_first 4347
_journal_page_last 4353
_journal_paper_doi 10.1021/ic990757v
_journal_volume 38
_journal_year 1999
_chemical_formula_moiety 'C30 H62 Br Li3 N4 O '
_chemical_formula_sum 'C30 H62 Br Li3 N4 O'
_chemical_formula_weight 595.57
_space_group_IT_number 14
_symmetry_cell_setting monoclinic
_symmetry_Int_Tables_number 14
_symmetry_space_group_name_Hall '-P 2yn'
_symmetry_space_group_name_H-M 'P 1 21/n 1'
_audit_creation_date 1999-02-25
_audit_creation_method 'by teXsan v1.7'
_cell_angle_alpha 90
_cell_angle_beta 109.32(2)
_cell_angle_gamma 90
_cell_formula_units_Z 4
_cell_length_a 15.163(5)
_cell_length_b 15.746(3)
_cell_length_c 17.024(6)
_cell_measurement_reflns_used 14
_cell_measurement_temperature 170
_cell_measurement_theta_max 12.4
_cell_measurement_theta_min 9.2
_cell_volume 3836(2)
_computing_cell_refinement 'MSC/AFC Diffractometer Control'
_computing_data_collection 'MSC/AFC Diffractometer Control'
_computing_data_reduction 'teXsan (MSC, 1995)'
_computing_publication_material 'teXsan (MSC, 1995)'
_computing_structure_refinement 'teXsan (MSC, 1995)'
_diffrn_ambient_temperature 170
_diffrn_measurement_device 'Rigaku AFC6S'
_diffrn_measurement_method \w-2\q
_diffrn_orient_matrix_UB_11 -0.03328
_diffrn_orient_matrix_UB_12 0.05567
_diffrn_orient_matrix_UB_13 -0.00573
_diffrn_orient_matrix_UB_21 0.04882
_diffrn_orient_matrix_UB_22 0.02091
_diffrn_orient_matrix_UB_23 0.05170
_diffrn_orient_matrix_UB_31 0.03732
_diffrn_orient_matrix_UB_32 0.02229
_diffrn_orient_matrix_UB_33 -0.03418
_diffrn_radiation_detector 'scintillation counter'
_diffrn_radiation_monochromator graphite
_diffrn_radiation_source 'X-ray tube'
_diffrn_radiation_type 'Mo K\a'
_diffrn_radiation_wavelength 0.7107
_diffrn_reflns_av_R_equivalents 0.04020
_diffrn_reflns_av_sigmaI/netI 0.180
_diffrn_reflns_limit_h_max 14
_diffrn_reflns_limit_h_min 0
_diffrn_reflns_limit_k_max 15
_diffrn_reflns_limit_k_min 0
_diffrn_reflns_limit_l_max 20
_diffrn_reflns_limit_l_min -20
_diffrn_reflns_number 4161
_diffrn_reflns_reduction_process 'Lp corrections applied'
_diffrn_reflns_theta_max 27.56
_diffrn_reflns_theta_min 2.54
_diffrn_standards_decay_% -0.75
_diffrn_standards_interval_count 200
_diffrn_standards_number 3
_exptl_absorpt_coefficient_mu 1.082
_exptl_absorpt_correction_T_max 1.000
_exptl_absorpt_correction_T_min 0.836
_exptl_absorpt_correction_type psi-scans
_exptl_crystal_colour colorless
_exptl_crystal_density_diffrn 1.031
_exptl_crystal_density_meas ?
_exptl_crystal_description prism
_exptl_crystal_F_000 1288.00
_exptl_crystal_size_max 0.50
_exptl_crystal_size_mid 0.48
_exptl_crystal_size_min 0.20
_refine_diff_density_max 0.31
_refine_diff_density_min -0.35
_refine_ls_extinction_method none
_refine_ls_goodness_of_fit_all 1.626
_refine_ls_goodness_of_fit_obs 1.626
_refine_ls_hydrogen_treatment noref
_refine_ls_matrix_type full
_refine_ls_number_constraints 0
_refine_ls_number_parameters 317
_refine_ls_number_reflns 1226
_refine_ls_number_restraints 0
_refine_ls_R_factor_all 0.0475
_refine_ls_R_factor_obs 0.0475
_refine_ls_shift/esd_max 0.0050
_refine_ls_shift/esd_mean 0.0003
_refine_ls_structure_factor_coef F
_refine_ls_weighting_details 'w = 1/[\s^2^(Fo) + 0.00010|Fo|^2^]'
_refine_ls_weighting_scheme calc
_refine_ls_wR_factor_all 0.0452
_refine_ls_wR_factor_obs 0.0452
_reflns_number_observed 1226
_reflns_number_total 3884
_reflns_observed_criterion >3.00\s(I)
_cod_data_source_file ic990757v_2.cif
_cod_data_source_block Andrew-12
_cod_depositor_comments
;
The following automatic conversions were performed:

'_exptl_crystal_density_meas' value 'not measured' was changed to '?'
- the value is perceived as not measured.

Automatic conversion script
Id: cif_fix_values 3008 2015-01-20 13:52:24Z robertas 

The following automatic conversions were performed:

'_refine_ls_weighting_scheme' value 'w = 1/[\s^2^(Fo) +
0.00010|Fo|^2^]' was changed to 'calc'. New tag
'_refine_ls_weighting_details' was created. The value of the new tag
was set to 'w = 1/[\s^2^(Fo) + 0.00010|Fo|^2^]'.

Automatic conversion script
Id: cif_fix_values 3143 2015-03-26 13:38:13Z robertas 
;
_cod_original_cell_volume 3835.7(18)
_cod_original_sg_symbol_H-M 'P 21/n '
_cod_original_formula_sum 'C30 H62 Br Li3 N4 O '
_cod_database_code 4322486

loop_
_symmetry_equiv_pos_as_xyz
'   +x,   +y,   +z'
1/2-x,1/2+y,1/2-z
'   -x,   -y,   -z'
1/2+x,1/2-y,1/2+z

loop_
_atom_site_aniso_label
_atom_site_aniso_U_11
_atom_site_aniso_U_22
_atom_site_aniso_U_33
_atom_site_aniso_U_12
_atom_site_aniso_U_13
_atom_site_aniso_U_23
Br(1) 0.0599(11) 0.0399(9) 0.1211(18) 0.0013(13) 0.0464(11) 0.0159(16)
O(1) 0.040(7) 0.078(8) 0.068(10) 0.008(6) 0.004(7) -0.012(7)
N(1) 0.050(10) 0.023(8) 0.029(10) -0.002(7) 0.019(9) 0.013(9)
N(2) 0.032(9) 0.061(10) 0.027(11) 0.004(7) 0.004(9) 0.004(10)
N(3) 0.046(11) 0.078(12) 0.036(12) 0.004(10) 0.010(9) -0.002(10)
N(4) 0.034(10) 0.074(10) 0.008(10) -0.001(8) -0.001(9) -0.017(9)
C(1) 0.031(12) 0.039(12) 0.035(16) 0.002(10) -0.008(12) -0.008(12)
C(2) 0.046(11) 0.066(12) 0.027(11) 0.005(11) 0.001(9) 0.010(11)
C(3) 0.053(12) 0.046(11) 0.066(14) -0.022(10) 0.011(11) 0.002(10)
C(4) 0.066(13) 0.096(17) 0.061(14) -0.033(12) 0.016(12) -0.002(11)
C(5) 0.043(11) 0.14(2) 0.131(18) -0.027(11) 0.042(12) -0.033(14)
C(6) 0.040(12) 0.025(12) 0.050(15) 0.003(9) 0.006(11) 0.015(11)
C(7) 0.060(12) 0.062(12) 0.038(13) -0.016(11) 0.005(10) 0.007(10)
C(8) 0.089(14) 0.053(12) 0.040(13) 0.010(10) 0.023(11) 0.014(10)
C(9) 0.071(12) 0.057(14) 0.056(14) 0.014(10) 0.007(11) 0.025(10)
C(10) 0.038(12) 0.054(12) 0.021(14) 0.002(10) -0.017(10) -0.010(11)
C(11) 0.040(11) 0.099(14) 0.050(14) -0.002(10) -0.009(10) 0.007(11)
C(12) 0.092(15) 0.092(16) 0.064(17) 0.016(13) 0.010(13) -0.024(13)
C(13) 0.080(13) 0.081(14) 0.044(13) 0.012(11) 0.025(11) 0.017(11)
C(14) 0.027(12) 0.053(12) 0.025(15) 0.006(11) -0.006(12) 0.005(11)
C(15) 0.045(12) 0.051(12) 0.058(14) 0.012(9) 0.027(10) -0.011(10)
C(16) 0.045(11) 0.062(14) 0.070(14) 0.010(9) 0.040(10) 0.017(10)
C(17) 0.102(16) 0.089(15) 0.14(2) 0.015(12) 0.095(15) 0.046(14)
C(18) 0.14(2) 0.17(3) 0.16(2) 0.004(16) 0.119(18) 0.033(18)
C(19) 0.063(16) 0.071(17) 0.067(19) 0.014(13) 0.023(15) 0.000(15)
C(20) 0.088(15) 0.110(17) 0.046(16) -0.004(13) 0.003(12) -0.038(13)
C(21) 0.117(15) 0.065(13) 0.099(17) -0.017(14) 0.018(13) -0.048(15)
C(22) 0.052(13) 0.145(19) 0.068(17) -0.003(12) -0.012(12) -0.030(14)
C(23) 0.032(12) 0.070(15) 0.036(15) -0.005(11) 0.012(12) -0.008(12)
C(24) 0.048(11) 0.059(14) 0.068(14) 0.005(10) -0.016(10) 0.005(10)
C(25) 0.052(13) 0.055(14) 0.083(16) 0.023(9) 0.014(11) 0.026(11)
C(26) 0.083(14) 0.077(14) 0.037(14) 0.011(10) 0.003(11) 0.012(11)

loop_
_atom_site_label
_atom_site_fract_x
_atom_site_fract_y
_atom_site_fract_z
_atom_site_U_iso_or_equiv
_atom_site_occupancy
_atom_site_refinement_flags
_atom_site_thermal_displace_type
_atom_site_calc_flag
_atom_site_calc_attached_atom
Br(1) 0.46186(11) 0.11872(10) 0.47268(12) 0.0695(6) 1.000 . Uani d ?
O(1) 0.3901(6) 0.3322(6) 0.4656(7) 0.065(4) 1.000 . Uani d ?
N(1) 0.6084(8) 0.2833(6) 0.4208(10) 0.032(5) 1.000 . Uani d ?
N(2) 0.6339(8) 0.3040(7) 0.5599(10) 0.042(5) 1.000 . Uani d ?
N(3) 0.6163(10) 0.0221(9) 0.3620(10) 0.054(6) 1.000 . Uani d ?
N(4) 0.7085(9) 0.0590(8) 0.4859(10) 0.041(5) 1.000 . Uani d ?
C(1) 0.6546(10) 0.3264(10) 0.4938(13) 0.040(7) 1.000 . Uani d ?
C(2) 0.7352(10) 0.3881(10) 0.4963(8) 0.049(6) 1.000 . Uani d ?
C(3) 0.8251(10) 0.3415(9) 0.5017(9) 0.057(6) 1.000 . Uani d ?
C(4) 0.9037(10) 0.3984(11) 0.5019(9) 0.075(7) 1.000 . Uani d ?
C(5) 0.9932(10) 0.3520(11) 0.5056(11) 0.101(8) 1.000 . Uani d ?
C(6) 0.5893(10) 0.3170(9) 0.3368(11) 0.040(6) 1.000 . Uani d ?
C(7) 0.5191(10) 0.2545(10) 0.2809(9) 0.056(6) 1.000 . Uani d ?
C(8) 0.6709(11) 0.3227(9) 0.3049(9) 0.060(6) 1.000 . Uani d ?
C(9) 0.5400(10) 0.4035(9) 0.3279(9) 0.065(7) 1.000 . Uani d ?
C(10) 0.6698(10) 0.3376(10) 0.6449(12) 0.044(6) 1.000 . Uani d ?
C(11) 0.7745(10) 0.3349(10) 0.6861(9) 0.069(7) 1.000 . Uani d ?
C(12) 0.6340(11) 0.4308(12) 0.6444(10) 0.087(8) 1.000 . Uani d ?
C(13) 0.6259(10) 0.2831(10) 0.6953(9) 0.067(7) 1.000 . Uani d ?
C(14) 0.7024(11) 0.0285(10) 0.4115(13) 0.039(7) 1.000 . Uani d ?
C(15) 0.7872(10) 0.0103(9) 0.3834(9) 0.049(6) 1.000 . Uani d ?
C(16) 0.8194(9) 0.0909(9) 0.3525(9) 0.054(7) 1.000 . Uani d ?
C(17) 0.9022(12) 0.0748(11) 0.3241(12) 0.097(8) 1.000 . Uani d ?
C(18) 0.9319(13) 0.1481(13) 0.2898(13) 0.139(11) 1.000 . Uani d ?
C(19) 0.5802(13) -0.0183(12) 0.2794(14) 0.067(9) 1.000 . Uani d ?
C(20) 0.6123(11) 0.0232(11) 0.2128(10) 0.086(8) 1.000 . Uani d ?
C(21) 0.6028(11) -0.1135(12) 0.2835(10) 0.098(8) 1.000 . Uani d ?
C(22) 0.4743(12) -0.0070(12) 0.2520(10) 0.096(8) 1.000 . Uani d ?
C(23) 0.7890(11) 0.0480(10) 0.5602(12) 0.046(7) 1.000 . Uani d ?
C(24) 0.8788(10) 0.0946(9) 0.5645(9) 0.067(7) 1.000 . Uani d ?
C(25) 0.8126(9) -0.0473(10) 0.5812(10) 0.065(7) 1.000 . Uani d ?
C(26) 0.7598(10) 0.0844(9) 0.6314(10) 0.070(7) 1.000 . Uani d ?
C(27) 0.3620(15) 0.3508(13) 0.5322(13) 0.126(9) 1.000 . Uiso d ?
C(28) 0.2599(16) 0.3339(13) 0.5077(14) 0.137(9) 1.000 . Uiso d ?
C(29) 0.2306(15) 0.3243(13) 0.4228(15) 0.137(9) 1.000 . Uiso d ?
C(30) 0.3086(14) 0.3153(12) 0.3922(12) 0.092(7) 1.000 . Uiso d ?
Li(1) 0.5079(16) 0.2756(16) 0.4817(16) 0.050(8) 1.000 . Uiso d ?
Li(2) 0.5807(16) 0.0058(15) 0.4603(15) 0.038(7) 1.000 . Uiso d ?
Li(3) 0.623(2) 0.1611(18) 0.4504(19) 0.079(10) 1.000 . Uiso d ?
H(1) 0.7165 0.4216 0.4470 0.059 1.000 . Uiso c ?
H(2) 0.7470 0.4240 0.5434 0.059 1.000 . Uiso c ?
H(3) 0.8442 0.3092 0.5516 0.069 1.000 . Uiso c ?
H(4) 0.8124 0.3044 0.4553 0.069 1.000 . Uiso c ?
H(5) 0.8841 0.4316 0.4525 0.090 1.000 . Uiso c ?
H(6) 0.9172 0.4347 0.5490 0.090 1.000 . Uiso c ?
H(7) 1.0135 0.3180 0.5544 0.122 1.000 . Uiso c ?
H(8) 0.9815 0.3168 0.4579 0.122 1.000 . Uiso c ?
H(9) 1.0402 0.3923 0.5068 0.122 1.000 . Uiso c ?
H(10) 0.4647 0.2529 0.2968 0.067 1.000 . Uiso c ?
H(11) 0.5027 0.2723 0.2246 0.067 1.000 . Uiso c ?
H(12) 0.5462 0.1995 0.2867 0.067 1.000 . Uiso c ?
H(13) 0.6976 0.2680 0.3061 0.072 1.000 . Uiso c ?
H(14) 0.6499 0.3435 0.2494 0.072 1.000 . Uiso c ?
H(15) 0.7165 0.3603 0.3393 0.072 1.000 . Uiso c ?
H(16) 0.5813 0.4439 0.3626 0.078 1.000 . Uiso c ?
H(17) 0.5222 0.4217 0.2716 0.078 1.000 . Uiso c ?
H(18) 0.4859 0.3982 0.3440 0.078 1.000 . Uiso c ?
H(19) 0.7958 0.2780 0.6872 0.082 1.000 . Uiso c ?
H(20) 0.8033 0.3692 0.6555 0.082 1.000 . Uiso c ?
H(21) 0.7904 0.3558 0.7414 0.082 1.000 . Uiso c ?
H(22) 0.6564 0.4533 0.6992 0.104 1.000 . Uiso c ?
H(23) 0.6561 0.4645 0.6086 0.104 1.000 . Uiso c ?
H(24) 0.5676 0.4311 0.6250 0.104 1.000 . Uiso c ?
H(25) 0.5598 0.2868 0.6723 0.081 1.000 . Uiso c ?
H(26) 0.6448 0.2257 0.6940 0.081 1.000 . Uiso c ?
H(27) 0.6457 0.3026 0.7513 0.081 1.000 . Uiso c ?
H(28) 0.8368 -0.0116 0.4291 0.059 1.000 . Uiso c ?
H(29) 0.7701 -0.0304 0.3397 0.059 1.000 . Uiso c ?
H(30) 0.7694 0.1128 0.3071 0.065 1.000 . Uiso c ?
H(31) 0.8365 0.1313 0.3963 0.065 1.000 . Uiso c ?
H(32) 0.9528 0.0559 0.3705 0.116 1.000 . Uiso c ?
H(33) 0.8857 0.0317 0.2827 0.116 1.000 . Uiso c ?
H(34) 0.9851 0.1341 0.2747 0.167 1.000 . Uiso c ?
H(35) 0.8828 0.1666 0.2418 0.167 1.000 . Uiso c ?
H(36) 0.9475 0.1923 0.3300 0.167 1.000 . Uiso c ?
H(37) 0.6784 0.0189 0.2281 0.103 1.000 . Uiso c ?
H(38) 0.5840 -0.0048 0.1611 0.103 1.000 . Uiso c ?
H(39) 0.5946 0.0814 0.2076 0.103 1.000 . Uiso c ?
H(40) 0.5772 -0.1405 0.3210 0.117 1.000 . Uiso c ?
H(41) 0.5766 -0.1378 0.2297 0.117 1.000 . Uiso c ?
H(42) 0.6687 -0.1212 0.3024 0.117 1.000 . Uiso c ?
H(43) 0.4596 0.0518 0.2484 0.116 1.000 . Uiso c ?
H(44) 0.4464 -0.0327 0.1990 0.116 1.000 . Uiso c ?
H(45) 0.4510 -0.0332 0.2914 0.116 1.000 . Uiso c ?
H(46) 0.9250 0.0848 0.6172 0.081 1.000 . Uiso c ?
H(47) 0.9008 0.0742 0.5218 0.081 1.000 . Uiso c ?
H(48) 0.8667 0.1538 0.5572 0.081 1.000 . Uiso c ?
H(49) 0.7587 -0.0759 0.5843 0.078 1.000 . Uiso c ?
H(50) 0.8322 -0.0724 0.5390 0.078 1.000 . Uiso c ?
H(51) 0.8614 -0.0516 0.6332 0.078 1.000 . Uiso c ?
H(52) 0.8104 0.0794 0.6822 0.084 1.000 . Uiso c ?
H(53) 0.7436 0.1425 0.6207 0.084 1.000 . Uiso c ?
H(54) 0.7075 0.0537 0.6354 0.084 1.000 . Uiso c ?
H(55) 0.3945 0.3160 0.5783 0.152 1.000 . Uiso c ?
H(56) 0.3740 0.4089 0.5471 0.152 1.000 . Uiso c ?
H(57) 0.2484 0.2835 0.5334 0.164 1.000 . Uiso c ?
H(58) 0.2285 0.3802 0.5225 0.164 1.000 . Uiso c ?
H(59) 0.1924 0.2751 0.4079 0.164 1.000 . Uiso c ?
H(60) 0.1952 0.3728 0.3975 0.164 1.000 . Uiso c ?
H(61) 0.3047 0.3552 0.3494 0.111 1.000 . Uiso c ?
H(62) 0.3112 0.2594 0.3719 0.111 1.000 . Uiso c ?

loop_
_atom_type_symbol
_atom_type_oxidation_number
_atom_type_number_in_cell
_atom_type_scat_dispersion_real
_atom_type_scat_dispersion_imag
_atom_type_scat_source
C 0 120 0.003 0.002
;International Tables for Crystallography

(1992, Vol. C, Tables 4.2.6.8 and 6.1.1.1)

;
H 0 248 0.000 0.000
;International Tables for Crystallography

(1992, Vol. C, Table 6.1.1.2)

;
N 0 16 0.006 0.003
;International Tables for Crystallography

(1992, Vol. C, Tables 4.2.6.8 and 6.1.1.1)

;
O 0 4 0.011 0.006
;International Tables for Crystallography

(1992, Vol. C, Tables 4.2.6.8 and 6.1.1.1)

;
Li 0 12 0.000 0.000
;International Tables for Crystallography

(1992, Vol. C, Tables 4.2.6.8 and 6.1.1.1)

;
Br 0 4 -0.290 2.459
;International Tables for Crystallography

(1992, Vol. C, Tables 4.2.6.8 and 6.1.1.1)

;

loop_
_geom_angle_atom_site_label_1
_geom_angle_atom_site_label_2
_geom_angle_atom_site_label_3
_geom_angle
_geom_angle_site_symmetry_1
_geom_angle_site_symmetry_2
_geom_angle_site_symmetry_3
_geom_angle_publ_flag
Li(1) Br(1) Li(2) 119.0(7) . . . yes
Li(1) Br(1) Li(2) 148.2(8) . . 3_656 yes
Li(1) Br(1) Li(3) 61.6(8) . . . yes
Li(2) Br(1) Li(2) 77.7(8) . . 3_656 yes
Li(2) Br(1) Li(3) 57.8(8) . . . yes
Li(2) Br(1) Li(3) 131.0(8) 3_656 . . yes
C(27) O(1) C(30) 109.8(14) . . . yes
C(27) O(1) Li(1) 120.5(14) . . . yes
C(30) O(1) Li(1) 121.2(13) . . . yes
C(1) N(1) C(6) 125.2(12) . . . yes
C(1) N(1) Li(1) 79.7(11) . . . yes
C(1) N(1) Li(3) 105.5(13) . . . yes
C(6) N(1) Li(1) 124.1(12) . . . yes
C(6) N(1) Li(3) 124.7(13) . . . yes
Li(1) N(1) Li(3) 82.0(11) . . . yes
C(1) N(2) C(10) 129.3(14) . . . yes
C(1) N(2) Li(1) 86.3(12) . . . yes
C(10) N(2) Li(1) 134.8(12) . . . yes
C(14) N(3) C(19) 128.8(15) . . . yes
C(14) N(3) Li(2) 87.6(13) . . . yes
C(19) N(3) Li(2) 130.2(13) . . . yes
C(14) N(4) C(23) 124.2(14) . . . yes
C(14) N(4) Li(2) 83.4(11) . . . yes
C(14) N(4) Li(3) 99.5(13) . . . yes
C(23) N(4) Li(2) 127.5(12) . . . yes
C(23) N(4) Li(3) 128.7(14) . . . yes
Li(2) N(4) Li(3) 78.1(11) . . . yes
N(1) C(1) N(2) 116.3(15) . . . yes
N(1) C(1) C(2) 119.5(15) . . . yes
N(2) C(1) C(2) 123.7(15) . . . yes
C(1) C(2) C(3) 112.4(13) . . . yes
C(1) C(2) H(1) 108.7 . . . no
C(1) C(2) H(2) 108.7 . . . no
C(3) C(2) H(1) 108.7 . . . no
C(3) C(2) H(2) 108.8 . . . no
H(1) C(2) H(2) 109.5 . . . no
C(2) C(3) C(4) 114.1(13) . . . yes
C(2) C(3) H(3) 108.3 . . . no
C(2) C(3) H(4) 108.3 . . . no
C(4) C(3) H(3) 108.3 . . . no
C(4) C(3) H(4) 108.3 . . . no
H(3) C(3) H(4) 109.5 . . . no
C(3) C(4) C(5) 114.3(15) . . . yes
C(3) C(4) H(5) 108.2 . . . no
C(3) C(4) H(6) 108.2 . . . no
C(5) C(4) H(5) 108.3 . . . no
C(5) C(4) H(6) 108.3 . . . no
H(5) C(4) H(6) 109.5 . . . no
C(4) C(5) H(7) 109.5 . . . no
C(4) C(5) H(8) 109.5 . . . no
C(4) C(5) H(9) 109.4 . . . no
H(7) C(5) H(8) 109.5 . . . no
H(7) C(5) H(9) 109.5 . . . no
H(8) C(5) H(9) 109.5 . . . no
N(1) C(6) C(7) 104.3(13) . . . yes
N(1) C(6) C(8) 117.0(12) . . . yes
N(1) C(6) C(9) 110.4(13) . . . yes
C(7) C(6) C(8) 107.5(14) . . . yes
C(7) C(6) C(9) 107.0(12) . . . yes
C(8) C(6) C(9) 110.0(13) . . . yes
C(6) C(7) H(10) 109.5 . . . no
C(6) C(7) H(11) 109.5 . . . no
C(6) C(7) H(12) 109.5 . . . no
H(10) C(7) H(11) 109.5 . . . no
H(10) C(7) H(12) 109.5 . . . no
H(11) C(7) H(12) 109.5 . . . no
C(6) C(8) H(13) 109.5 . . . no
C(6) C(8) H(14) 109.5 . . . no
C(6) C(8) H(15) 109.5 . . . no
H(13) C(8) H(14) 109.5 . . . no
H(13) C(8) H(15) 109.5 . . . no
H(14) C(8) H(15) 109.5 . . . no
C(6) C(9) H(16) 109.5 . . . no
C(6) C(9) H(17) 109.5 . . . no
C(6) C(9) H(18) 109.5 . . . no
H(16) C(9) H(17) 109.5 . . . no
H(16) C(9) H(18) 109.5 . . . no
H(17) C(9) H(18) 109.5 . . . no
N(2) C(10) C(11) 116.0(13) . . . yes
N(2) C(10) C(12) 108.5(13) . . . yes
N(2) C(10) C(13) 105.4(14) . . . yes
C(11) C(10) C(12) 109.8(13) . . . yes
C(11) C(10) C(13) 108.2(14) . . . yes
C(12) C(10) C(13) 108.6(15) . . . yes
C(10) C(11) H(19) 109.5 . . . no
C(10) C(11) H(20) 109.5 . . . no
C(10) C(11) H(21) 109.5 . . . no
H(19) C(11) H(20) 109.4 . . . no
H(19) C(11) H(21) 109.5 . . . no
H(20) C(11) H(21) 109.5 . . . no
C(10) C(12) H(22) 109.5 . . . no
C(10) C(12) H(23) 109.5 . . . no
C(10) C(12) H(24) 109.5 . . . no
H(22) C(12) H(23) 109.5 . . . no
H(22) C(12) H(24) 109.5 . . . no
H(23) C(12) H(24) 109.5 . . . no
C(10) C(13) H(25) 109.5 . . . no
C(10) C(13) H(26) 109.5 . . . no
C(10) C(13) H(27) 109.5 . . . no
H(25) C(13) H(26) 109.5 . . . no
H(25) C(13) H(27) 109.5 . . . no
H(26) C(13) H(27) 109.5 . . . no
N(3) C(14) N(4) 112.6(16) . . . yes
N(3) C(14) C(15) 123.0(17) . . . yes
N(4) C(14) C(15) 124.2(15) . . . yes
C(14) C(15) C(16) 110.5(11) . . . yes
C(14) C(15) H(28) 109.2 . . . no
C(14) C(15) H(29) 109.2 . . . no
C(16) C(15) H(28) 109.2 . . . no
C(16) C(15) H(29) 109.2 . . . no
H(28) C(15) H(29) 109.5 . . . no
C(15) C(16) C(17) 111.7(12) . . . yes
C(15) C(16) H(30) 108.9 . . . no
C(15) C(16) H(31) 108.9 . . . no
C(17) C(16) H(30) 108.9 . . . no
C(17) C(16) H(31) 108.9 . . . no
H(30) C(16) H(31) 109.5 . . . no
C(16) C(17) C(18) 113.8(15) . . . yes
C(16) C(17) H(32) 108.4 . . . no
C(16) C(17) H(33) 108.4 . . . no
C(18) C(17) H(32) 108.4 . . . no
C(18) C(17) H(33) 108.3 . . . no
H(32) C(17) H(33) 109.5 . . . no
C(17) C(18) H(34) 109.5 . . . no
C(17) C(18) H(35) 109.5 . . . no
C(17) C(18) H(36) 109.5 . . . no
H(34) C(18) H(35) 109.5 . . . no
H(34) C(18) H(36) 109.5 . . . no
H(35) C(18) H(36) 109.5 . . . no
N(3) C(19) C(20) 114.6(15) . . . yes
N(3) C(19) C(21) 111.8(16) . . . yes
N(3) C(19) C(22) 105.2(14) . . . yes
C(20) C(19) C(21) 109.4(16) . . . yes
C(20) C(19) C(22) 106.6(16) . . . yes
C(21) C(19) C(22) 108.9(16) . . . yes
C(19) C(20) H(37) 109.5 . . . no
C(19) C(20) H(38) 109.5 . . . no
C(19) C(20) H(39) 109.5 . . . no
H(37) C(20) H(38) 109.5 . . . no
H(37) C(20) H(39) 109.5 . . . no
H(38) C(20) H(39) 109.5 . . . no
C(19) C(21) H(40) 109.5 . . . no
C(19) C(21) H(41) 109.5 . . . no
C(19) C(21) H(42) 109.5 . . . no
H(40) C(21) H(41) 109.4 . . . no
H(40) C(21) H(42) 109.5 . . . no
H(41) C(21) H(42) 109.5 . . . no
C(19) C(22) H(43) 109.5 . . . no
C(19) C(22) H(44) 109.5 . . . no
C(19) C(22) H(45) 109.5 . . . no
H(43) C(22) H(44) 109.5 . . . no
H(43) C(22) H(45) 109.5 . . . no
H(44) C(22) H(45) 109.4 . . . no
N(4) C(23) C(24) 117.7(14) . . . yes
N(4) C(23) C(25) 112.3(12) . . . yes
N(4) C(23) C(26) 105.4(13) . . . yes
C(24) C(23) C(25) 108.5(13) . . . yes
C(24) C(23) C(26) 105.6(13) . . . yes
C(25) C(23) C(26) 106.5(14) . . . yes
C(23) C(24) H(46) 109.5 . . . no
C(23) C(24) H(47) 109.5 . . . no
C(23) C(24) H(48) 109.5 . . . no
H(46) C(24) H(47) 109.4 . . . no
H(46) C(24) H(48) 109.5 . . . no
H(47) C(24) H(48) 109.5 . . . no
C(23) C(25) H(49) 109.5 . . . no
C(23) C(25) H(50) 109.5 . . . no
C(23) C(25) H(51) 109.5 . . . no
H(49) C(25) H(50) 109.5 . . . no
H(49) C(25) H(51) 109.5 . . . no
H(50) C(25) H(51) 109.5 . . . no
C(23) C(26) H(52) 109.5 . . . no
C(23) C(26) H(53) 109.5 . . . no
C(23) C(26) H(54) 109.5 . . . no
H(52) C(26) H(53) 109.5 . . . no
H(52) C(26) H(54) 109.5 . . . no
H(53) C(26) H(54) 109.5 . . . no
O(1) C(27) C(28) 108.0(18) . . . yes
O(1) C(27) H(55) 110.0 . . . no
O(1) C(27) H(56) 110.0 . . . no
C(28) C(27) H(55) 109.6 . . . no
C(28) C(27) H(56) 109.7 . . . no
H(55) C(27) H(56) 109.5 . . . no
C(27) C(28) C(29) 105.1(20) . . . yes
C(27) C(28) H(57) 110.7 . . . no
C(27) C(28) H(58) 110.7 . . . no
C(29) C(28) H(57) 110.4 . . . no
C(29) C(28) H(58) 110.4 . . . no
H(57) C(28) H(58) 109.5 . . . no
C(28) C(29) C(30) 111.8(20) . . . yes
C(28) C(29) H(59) 109.1 . . . no
C(28) C(29) H(60) 109.1 . . . no
C(30) C(29) H(59) 108.7 . . . no
C(30) C(29) H(60) 108.7 . . . no
H(59) C(29) H(60) 109.4 . . . no
O(1) C(30) C(29) 103.6(16) . . . yes
O(1) C(30) H(61) 110.8 . . . no
O(1) C(30) H(62) 110.8 . . . no
C(29) C(30) H(61) 111.1 . . . no
C(29) C(30) H(62) 111.1 . . . no
H(61) C(30) H(62) 109.4 . . . no
Br(1) Li(1) O(1) 102.5(10) . . . yes
Br(1) Li(1) N(1) 104.6(10) . . . yes
Br(1) Li(1) N(2) 116.1(11) . . . yes
O(1) Li(1) N(1) 133.4(14) . . . yes
O(1) Li(1) N(2) 129.1(14) . . . yes
N(1) Li(1) N(2) 68.0(9) . . . yes
Br(1) Li(2) Br(1) 102.3(8) . . 3_656 yes
Br(1) Li(2) N(3) 112.3(11) . . . yes
Br(1) Li(2) N(4) 110.0(10) . . . yes
Br(1) Li(2) N(3) 134.2(12) 3_656 . . yes
Br(1) Li(2) N(4) 127.6(12) 3_656 . . yes
N(3) Li(2) N(4) 67.1(9) . . . yes
Br(1) Li(3) N(1) 104.1(12) . . . yes
Br(1) Li(3) N(4) 106.4(12) . . . yes
N(1) Li(3) N(4) 148.7(16) . . . yes

loop_
_geom_bond_atom_site_label_1
_geom_bond_atom_site_label_2
_geom_bond_distance
_geom_bond_site_symmetry_1
_geom_bond_site_symmetry_2
_geom_bond_publ_flag
Br(1) Li(1) 2.56(2) . . yes
Br(1) Li(2) 2.59(2) . . yes
Br(1) Li(2) 2.46(2) . 3_656 yes
Br(1) Li(3) 2.68(3) . . yes
O(1) C(27) 1.37(2) . . yes
O(1) C(30) 1.463(17) . . yes
O(1) Li(1) 1.93(2) . . yes
N(1) C(1) 1.385(16) . . yes
N(1) C(6) 1.463(16) . . yes
N(1) Li(1) 2.11(3) . . yes
N(1) Li(3) 1.98(3) . . yes
N(2) C(1) 1.314(17) . . yes
N(2) C(10) 1.466(17) . . yes
N(2) Li(1) 1.98(3) . . yes
N(3) C(14) 1.303(16) . . yes
N(3) C(19) 1.474(19) . . yes
N(3) Li(2) 1.94(2) . . yes
N(4) C(14) 1.328(16) . . yes
N(4) C(23) 1.449(16) . . yes
N(4) Li(2) 2.02(3) . . yes
N(4) Li(3) 2.02(3) . . yes
C(1) C(2) 1.551(19) . . yes
C(2) C(3) 1.524(17) . . yes
C(2) H(1) 0.95 . . no
C(2) H(2) 0.95 . . no
C(3) C(4) 1.490(17) . . yes
C(3) H(3) 0.95 . . no
C(3) H(4) 0.95 . . no
C(4) C(5) 1.524(19) . . yes
C(4) H(5) 0.95 . . no
C(4) H(6) 0.95 . . no
C(5) H(7) 0.95 . . no
C(5) H(8) 0.95 . . no
C(5) H(9) 0.95 . . no
C(6) C(7) 1.528(17) . . yes
C(6) C(8) 1.508(18) . . yes
C(6) C(9) 1.538(18) . . yes
C(7) H(10) 0.95 . . no
C(7) H(11) 0.95 . . no
C(7) H(12) 0.95 . . no
C(8) H(13) 0.95 . . no
C(8) H(14) 0.95 . . no
C(8) H(15) 0.95 . . no
C(9) H(16) 0.95 . . no
C(9) H(17) 0.95 . . no
C(9) H(18) 0.95 . . no
C(10) C(11) 1.510(17) . . yes
C(10) C(12) 1.564(18) . . yes
C(10) C(13) 1.514(18) . . yes
C(11) H(19) 0.95 . . no
C(11) H(20) 0.95 . . no
C(11) H(21) 0.95 . . no
C(12) H(22) 0.95 . . no
C(12) H(23) 0.95 . . no
C(12) H(24) 0.95 . . no
C(13) H(25) 0.95 . . no
C(13) H(26) 0.95 . . no
C(13) H(27) 0.95 . . no
C(14) C(15) 1.540(17) . . yes
C(15) C(16) 1.515(17) . . yes
C(15) H(28) 0.95 . . no
C(15) H(29) 0.95 . . no
C(16) C(17) 1.508(17) . . yes
C(16) H(30) 0.95 . . no
C(16) H(31) 0.95 . . no
C(17) C(18) 1.43(2) . . yes
C(17) H(32) 0.95 . . no
C(17) H(33) 0.95 . . no
C(18) H(34) 0.95 . . no
C(18) H(35) 0.95 . . no
C(18) H(36) 0.95 . . no
C(19) C(20) 1.52(2) . . yes
C(19) C(21) 1.53(2) . . yes
C(19) C(22) 1.53(2) . . yes
C(20) H(37) 0.95 . . no
C(20) H(38) 0.95 . . no
C(20) H(39) 0.95 . . no
C(21) H(40) 0.95 . . no
C(21) H(41) 0.95 . . no
C(21) H(42) 0.95 . . no
C(22) H(43) 0.95 . . no
C(22) H(44) 0.95 . . no
C(22) H(45) 0.95 . . no
C(23) C(24) 1.528(17) . . yes
C(23) C(25) 1.556(18) . . yes
C(23) C(26) 1.532(18) . . yes
C(24) H(46) 0.95 . . no
C(24) H(47) 0.95 . . no
C(24) H(48) 0.95 . . no
C(25) H(49) 0.95 . . no
C(25) H(50) 0.95 . . no
C(25) H(51) 0.95 . . no
C(26) H(52) 0.95 . . no
C(26) H(53) 0.95 . . no
C(26) H(54) 0.95 . . no
C(27) C(28) 1.49(2) . . yes
C(27) H(55) 0.95 . . no
C(27) H(56) 0.95 . . no
C(28) C(29) 1.37(2) . . yes
C(28) H(57) 0.95 . . no
C(28) H(58) 0.95 . . no
C(29) C(30) 1.45(2) . . yes
C(29) H(59) 0.95 . . no
C(29) H(60) 0.95 . . no
C(30) H(61) 0.95 . . no
C(30) H(62) 0.95 . . no

loop_
_geom_torsion_atom_site_label_1
_geom_torsion_atom_site_label_2
_geom_torsion_atom_site_label_3
_geom_torsion_atom_site_label_4
_geom_torsion_site_symmetry_1
_geom_torsion_site_symmetry_2
_geom_torsion_site_symmetry_3
_geom_torsion_site_symmetry_4
_geom_torsion
_geom_torsion_publ_flag
Br(1) Li(1) O(1) C(27) . . . . 89.5(16) no
Br(1) Li(1) O(1) C(30) . . . . -55.2(15) no
Br(1) Li(1) N(1) C(1) . . . . -130.6(11) no
Br(1) Li(1) N(1) C(6) . . . . 103.6(13) no
Br(1) Li(1) N(1) Li(3) . . . . -23.2(13) no
Br(1) Li(1) N(2) C(1) . . . . 114.7(13) no
Br(1) Li(1) N(2) C(10) . . . . -99.2(17) no
Br(1) Li(2) Br(1) Li(1) . . 3_656 3_656 126.2(12) no
Br(1) Li(2) Br(1) Li(2) . . 3_656 3_656 0.00000(10) no
Br(1) Li(2) Br(1) Li(3) . . 3_656 3_656 24.3(14) no
Br(1) Li(2) N(3) C(14) . . . . 121.7(13) no
Br(1) Li(2) N(3) C(19) . . . . -96.6(16) no
Br(1) Li(2) N(4) C(14) . . . . -124.9(12) no
Br(1) Li(2) N(4) C(23) . . . . 106.4(15) no
Br(1) Li(2) N(4) Li(3) . . . . -23.7(12) no
Br(1) Li(2) Br(1) Li(1) . 3_656 3_656 3_656 -150.9(8) no
Br(1) Li(2) Br(1) Li(2) . 3_656 3_656 . 0.0000 no
Br(1) Li(2) Br(1) Li(3) . 3_656 3_656 3_656 -158.5(13) no
Br(1) Li(2) N(3) C(14) . 3_656 3_656 3_656 102.2(18) no
Br(1) Li(2) N(3) C(19) . 3_656 3_656 3_656 -39.5(25) no
Br(1) Li(2) N(4) C(14) . 3_656 3_656 3_656 -110.7(15) no
Br(1) Li(2) N(4) C(23) . 3_656 3_656 3_656 18.0(22) no
Br(1) Li(2) N(4) Li(3) . 3_656 3_656 3_656 148.1(16) no
Br(1) Li(3) N(1) C(1) . . . . 98.9(13) no
Br(1) Li(3) N(1) C(6) . . . . -104.2(14) no
Br(1) Li(3) N(1) Li(1) . . . . 22.0(12) no
Br(1) Li(3) N(4) C(14) . . . . 103.4(13) no
Br(1) Li(3) N(4) C(23) . . . . -106.7(15) no
Br(1) Li(3) N(4) Li(2) . . . . 22.3(11) no
O(1) C(27) C(28) C(29) . . . . -12.9(25) no
O(1) C(30) C(29) C(28) . . . . -7.8(25) no
O(1) Li(1) Br(1) Li(2) . . . . 168.1(9) no
O(1) Li(1) Br(1) Li(2) . . . 3_656 -76.3(18) no
O(1) Li(1) Br(1) Li(3) . . . . 160.8(14) no
O(1) Li(1) N(1) C(1) . . . . 105.7(19) no
O(1) Li(1) N(1) C(6) . . . . -20.0(25) no
O(1) Li(1) N(1) Li(3) . . . . -146.8(19) no
O(1) Li(1) N(2) C(1) . . . . -110.1(18) no
O(1) Li(1) N(2) C(10) . . . . 35.9(27) no
N(1) C(1) N(2) C(10) . . . . -179.5(13) no
N(1) C(1) N(2) Li(1) . . . . -30.3(14) no
N(1) C(1) C(2) C(3) . . . . -76.2(17) no
N(1) Li(1) Br(1) Li(2) . . . . 26.4(14) no
N(1) Li(1) Br(1) Li(2) . . . 3_656 142.0(12) no
N(1) Li(1) Br(1) Li(3) . . . . 19.1(11) no
N(1) Li(1) O(1) C(27) . . . . -146.1(18) no
N(1) Li(1) O(1) C(30) . . . . 69.2(22) no
N(1) Li(1) N(2) C(1) . . . . 18.7(9) no
N(1) Li(1) N(2) C(10) . . . . 164.7(16) no
N(1) Li(3) Br(1) Li(1) . . . . -20.3(11) no
N(1) Li(3) Br(1) Li(2) . . . . 167.2(17) no
N(1) Li(3) Br(1) Li(2) . . . 3_656 -164.5(11) no
N(1) Li(3) N(4) C(14) . . . . -90.1(34) no
N(1) Li(3) N(4) C(23) . . . . 59.8(39) no
N(1) Li(3) N(4) Li(2) . . . . -171.2(35) no
N(2) C(1) N(1) C(6) . . . . 153.4(13) no
N(2) C(1) N(1) Li(1) . . . . 28.8(14) no
N(2) C(1) N(1) Li(3) . . . . -49.9(17) no
N(2) C(1) C(2) C(3) . . . . 95.2(17) no
N(2) Li(1) Br(1) Li(2) . . . . -46.0(16) no
N(2) Li(1) Br(1) Li(2) . . . 3_656 69.6(19) no
N(2) Li(1) Br(1) Li(3) . . . . -53.3(13) no
N(2) Li(1) O(1) C(27) . . . . -50.0(23) no
N(2) Li(1) O(1) C(30) . . . . 165.2(16) no
N(2) Li(1) N(1) C(1) . . . . -17.9(9) no
N(2) Li(1) N(1) C(6) . . . . -143.7(12) no
N(2) Li(1) N(1) Li(3) . . . . 89.5(11) no
N(3) C(14) N(4) C(23) . . . . 159.3(14) no
N(3) C(14) N(4) Li(2) . . . . 27.8(15) no
N(3) C(14) N(4) Li(3) . . . . -48.9(17) no
N(3) C(14) C(15) C(16) . . . . 91.4(19) no
N(3) Li(2) Br(1) Li(1) . . . . -59.7(14) no
N(3) Li(2) Br(1) Li(2) . . . 3_656 149.4(17) no
N(3) Li(2) Br(1) Li(3) . . . . -52.1(12) no
N(3) Li(2) Br(1) Li(1) . . 3_656 3_656 -12.8(26) no
N(3) Li(2) Br(1) Li(2) . . 3_656 3_656 -139.0(22) no
N(3) Li(2) Br(1) Li(3) . . 3_656 3_656 -114.7(17) no
N(3) Li(2) N(4) C(14) . . . . -18.3(10) no
N(3) Li(2) N(4) C(23) . . . . -147.0(14) no
N(3) Li(2) N(4) Li(3) . . . . 82.9(11) no
N(4) C(14) N(3) C(19) . . . . -171.5(15) no
N(4) C(14) N(3) Li(2) . . . . -28.9(16) no
N(4) C(14) C(15) C(16) . . . . -82.8(19) no
N(4) Li(2) Br(1) Li(1) . . . . 12.9(15) no
N(4) Li(2) Br(1) Li(2) . . . 3_656 -138.0(16) no
N(4) Li(2) Br(1) Li(3) . . . . 20.5(11) no
N(4) Li(2) Br(1) Li(1) . . 3_656 3_656 -106.4(18) no
N(4) Li(2) Br(1) Li(2) . . 3_656 3_656 127.5(18) no
N(4) Li(2) Br(1) Li(3) . . 3_656 3_656 151.7(13) no
N(4) Li(2) N(3) C(14) . . . . 18.6(11) no
N(4) Li(2) N(3) C(19) . . . . 160.3(15) no
N(4) Li(3) Br(1) Li(1) . . . . 152.5(16) no
N(4) Li(3) Br(1) Li(2) . . . . -20.0(10) no
N(4) Li(3) Br(1) Li(2) . . . 3_656 8.3(18) no
N(4) Li(3) N(1) C(1) . . . . -67.7(35) no
N(4) Li(3) N(1) C(6) . . . . 89.1(36) no
N(4) Li(3) N(1) Li(1) . . . . -144.6(33) no
C(1) N(1) C(6) C(7) . . . . -167.5(13) no
C(1) N(1) C(6) C(8) . . . . 74.0(18) no
C(1) N(1) C(6) C(9) . . . . -52.9(18) no
C(1) N(2) C(10) C(11) . . . . -56.3(22) no
C(1) N(2) C(10) C(12) . . . . 67.8(19) no
C(1) N(2) C(10) C(13) . . . . -176.1(14) no
C(1) C(2) C(3) C(4) . . . . 178.4(13) no
C(2) C(1) N(1) C(6) . . . . -34.5(20) no
C(2) C(1) N(1) Li(1) . . . . -159.2(15) no
C(2) C(1) N(1) Li(3) . . . . 122.2(14) no
C(2) C(1) N(2) C(10) . . . . 8.9(24) no
C(2) C(1) N(2) Li(1) . . . . 158.1(15) no
C(2) C(3) C(4) C(5) . . . . -178.8(13) no
C(7) C(6) N(1) Li(1) . . . . -65.1(16) no
C(7) C(6) N(1) Li(3) . . . . 40.2(18) no
C(8) C(6) N(1) Li(1) . . . . 176.3(13) no
C(8) C(6) N(1) Li(3) . . . . -78.4(18) no
C(9) C(6) N(1) Li(1) . . . . 49.5(17) no
C(9) C(6) N(1) Li(3) . . . . 154.8(14) no
C(11) C(10) N(2) Li(1) . . . . 169.7(14) no
C(12) C(10) N(2) Li(1) . . . . -66.2(21) no
C(13) C(10) N(2) Li(1) . . . . 50.0(21) no
C(14) N(3) C(19) C(20) . . . . -63.9(23) no
C(14) N(3) C(19) C(21) . . . . 61.3(23) no
C(14) N(3) C(19) C(22) . . . . 179.3(16) no
C(14) N(4) C(23) C(24) . . . . 69.1(20) no
C(14) N(4) C(23) C(25) . . . . -58.1(20) no
C(14) N(4) C(23) C(26) . . . . -173.6(14) no
C(14) C(15) C(16) C(17) . . . . -179.7(14) no
C(15) C(14) N(3) C(19) . . . . 13.6(27) no
C(15) C(14) N(3) Li(2) . . . . 156.3(15) no
C(15) C(14) N(4) C(23) . . . . -26.0(24) no
C(15) C(14) N(4) Li(2) . . . . -157.5(16) no
C(15) C(14) N(4) Li(3) . . . . 125.9(15) no
C(15) C(16) C(17) C(18) . . . . 176.6(17) no
C(20) C(19) N(3) Li(2) . . . . 168.6(14) no
C(21) C(19) N(3) Li(2) . . . . -66.2(20) no
C(22) C(19) N(3) Li(2) . . . . 51.9(21) no
C(24) C(23) N(4) Li(2) . . . . 179.4(13) no
C(24) C(23) N(4) Li(3) . . . . -74.3(19) no
C(25) C(23) N(4) Li(2) . . . . 52.2(19) no
C(25) C(23) N(4) Li(3) . . . . 158.6(14) no
C(26) C(23) N(4) Li(2) . . . . -63.3(18) no
C(26) C(23) N(4) Li(3) . . . . 43.0(19) no
C(27) O(1) C(30) C(29) . . . . -0.9(20) no
C(27) C(28) C(29) C(30) . . . . 12.7(28) no
C(28) C(27) O(1) C(30) . . . . 8.4(21) no
C(28) C(27) O(1) Li(1) . . . . -139.9(15) no
C(29) C(30) O(1) Li(1) . . . . 147.2(15) no
Li(2) Br(1) Li(2) Br(1) . . 3_656 3_656 0.0000 no
Li(2) Br(1) Li(2) Br(1) . 3_656 3_656 . 0.0000 no
